data_4121319
loop_
_publ_author_name
'Shuhei Kusumoto'
'Midori Akiyama'
'Kyoko Nozaki'

_publ_section_title
;
 Acceptorless Dehydrogenation of C-C Single Bonds Adjacent to Functional
 Groups by Metal-Ligand Cooperation
;
_journal_name_full 'Journal of the American Chemical Society'
_journal_page_first 18726
_journal_page_last 18729
_journal_paper_doi 10.1021/ja409672w
_journal_volume 135
_journal_year 2013
_chemical_formula_sum 'C41 H52 Ir O P Si'
_chemical_formula_weight 812.09
_chemical_name_systematic
; 
 ? 
;
_space_group_IT_number 14
_symmetry_cell_setting monoclinic
_symmetry_space_group_name_Hall '-P 2yn'
_symmetry_space_group_name_H-M 'P 1 21/n 1'
_atom_sites_solution_hydrogens geom
_atom_sites_solution_primary direct
_atom_sites_solution_secondary difmap
_audit_creation_method SHELXL-97
_cell_angle_alpha 90.00
_cell_angle_beta 102.912(4)
_cell_angle_gamma 90.00
_cell_formula_units_Z 4
_cell_length_a 11.431(3)
_cell_length_b 20.525(6)
_cell_length_c 16.928(5)
_cell_measurement_reflns_used 10895
_cell_measurement_temperature 243
_cell_measurement_theta_max 31.3
_cell_measurement_theta_min 2.0
_cell_volume 3871.2(19)
_computing_cell_refinement 'RIGAKU CrystalClear'
_computing_data_collection 'RIGAKU CrystalClear'
_computing_data_reduction 'RIGAKU CrystalClear'
_computing_molecular_graphics ORTEP-III
_computing_structure_refinement 'SHELXL-97 (Sheldrick, 1997)'
_computing_structure_solution SIR-97
_diffrn_ambient_temperature 243(2)
_diffrn_detector_area_resol_mean 28.5714
_diffrn_measured_fraction_theta_full 0.999
_diffrn_measured_fraction_theta_max 0.999
_diffrn_measurement_device_type 'RIGAKU/MSCIO Saturn CCD'
_diffrn_measurement_method 'omega scans'
_diffrn_radiation_monochromator graphite
_diffrn_radiation_source 'fine-focus sealed tube'
_diffrn_radiation_type MoK\a
_diffrn_radiation_wavelength 0.71075
_diffrn_reflns_av_R_equivalents 0.0764
_diffrn_reflns_av_sigmaI/netI 0.0669
_diffrn_reflns_limit_h_max 13
_diffrn_reflns_limit_h_min -13
_diffrn_reflns_limit_k_max 24
_diffrn_reflns_limit_k_min -19
_diffrn_reflns_limit_l_max 20
_diffrn_reflns_limit_l_min -20
_diffrn_reflns_number 26090
_diffrn_reflns_theta_full 25.00
_diffrn_reflns_theta_max 25.00
_diffrn_reflns_theta_min 1.98
_exptl_absorpt_coefficient_mu 3.550
_exptl_absorpt_correction_T_max 0.7892
_exptl_absorpt_correction_T_min 0.6180
_exptl_absorpt_correction_type numerical
_exptl_absorpt_process_details 'Jacobson, R. (1998) Private communication'
_exptl_crystal_colour Colorless
_exptl_crystal_density_diffrn 1.393
_exptl_crystal_description Block
_exptl_crystal_F_000 1648
_exptl_crystal_size_max 0.15
_exptl_crystal_size_mid 0.07
_exptl_crystal_size_min 0.07
_refine_diff_density_max 0.739
_refine_diff_density_min -1.989
_refine_diff_density_rms 0.209
_refine_ls_extinction_method none
_refine_ls_goodness_of_fit_ref 1.241
_refine_ls_hydrogen_treatment mixed
_refine_ls_matrix_type full
_refine_ls_number_parameters 424
_refine_ls_number_reflns 6821
_refine_ls_number_restraints 0
_refine_ls_restrained_S_all 1.241
_refine_ls_R_factor_all 0.0787
_refine_ls_R_factor_gt 0.0649
_refine_ls_shift/su_max 0.001
_refine_ls_shift/su_mean 0.000
_refine_ls_structure_factor_coef Fsqd
_refine_ls_weighting_details 'calc w=1/[\s^2^(Fo^2^)+(0.0502P)^2^+10.0196P] where P=(Fo^2^+2Fc^2^)/3'
_refine_ls_weighting_scheme calc
_refine_ls_wR_factor_gt 0.1346
_refine_ls_wR_factor_ref 0.1413
_reflns_number_gt 5897
_reflns_number_total 6821
_reflns_threshold_expression >2sigma(I)
_cod_data_source_file ja409672w_si_002_5.cif
_cod_data_source_block 5a1me
_cod_database_code 4121319

loop_
_symmetry_equiv_pos_as_xyz
'x, y, z'
'-x+1/2, y+1/2, -z+1/2'
'-x, -y, -z'
'x-1/2, -y-1/2, z-1/2'

loop_
_atom_site_label
_atom_site_type_symbol
_atom_site_fract_x
_atom_site_fract_y
_atom_site_fract_z
_atom_site_U_iso_or_equiv
_atom_site_adp_type
_atom_site_occupancy
_atom_site_symmetry_multiplicity
_atom_site_calc_flag
_atom_site_refinement_flags
H1 H 0.456(8) 0.249(4) 0.573(5) 0.04(2) Uiso 1 1 d .
H2 H 0.323(9) 0.258(4) 0.634(6) 0.06(3) Uiso 1 1 d .
C1 C 0.1855(7) 0.2923(4) 0.4273(5) 0.0299(19) Uani 1 1 d .
C2 C 0.1465(7) 0.2405(4) 0.4707(5) 0.0255(18) Uani 1 1 d .
C3 C 0.2279(7) 0.1859(4) 0.4711(5) 0.0284(19) Uani 1 1 d .
C4 C 0.3172(7) 0.2069(4) 0.4286(5) 0.0283(19) Uani 1 1 d .
C5 C 0.2924(8) 0.2737(4) 0.4016(5) 0.032(2) Uani 1 1 d .
C6 C 0.0280(8) 0.2343(4) 0.4948(6) 0.034(2) Uani 1 1 d .
C7 C 0.0145(9) 0.2427(5) 0.5731(6) 0.045(2) Uani 1 1 d .
H3 H 0.0806 0.2554 0.6140 0.054 Uiso 1 1 calc R
C8 C -0.0950(11) 0.2328(6) 0.5915(8) 0.065(3) Uani 1 1 d .
H4 H -0.1041 0.2398 0.6447 0.079 Uiso 1 1 calc R
C9 C -0.1920(10) 0.2126(6) 0.5324(10) 0.073(4) Uani 1 1 d .
H5 H -0.2664 0.2052 0.5458 0.088 Uiso 1 1 calc R
C10 C -0.1805(10) 0.2031(6) 0.4543(9) 0.071(4) Uani 1 1 d .
H6 H -0.2467 0.1899 0.4139 0.085 Uiso 1 1 calc R
C11 C -0.0695(8) 0.2135(5) 0.4360(7) 0.050(3) Uani 1 1 d .
H7 H -0.0603 0.2063 0.3828 0.060 Uiso 1 1 calc R
C12 C 0.2061(7) 0.1179(4) 0.4956(5) 0.0307(19) Uani 1 1 d .
C13 C 0.1992(8) 0.1032(5) 0.5740(6) 0.043(2) Uani 1 1 d .
H8 H 0.2133 0.1358 0.6140 0.052 Uiso 1 1 calc R
C14 C 0.1714(9) 0.0398(5) 0.5939(7) 0.051(3) Uani 1 1 d .
H9 H 0.1667 0.0296 0.6472 0.061 Uiso 1 1 calc R
C15 C 0.1511(8) -0.0071(5) 0.5355(7) 0.051(3) Uani 1 1 d .
H10 H 0.1326 -0.0498 0.5486 0.061 Uiso 1 1 calc R
C16 C 0.1575(9) 0.0078(5) 0.4585(7) 0.053(3) Uani 1 1 d .
H11 H 0.1429 -0.0250 0.4186 0.063 Uiso 1 1 calc R
C17 C 0.1848(8) 0.0693(4) 0.4376(6) 0.038(2) Uani 1 1 d .
H12 H 0.1891 0.0785 0.3840 0.045 Uiso 1 1 calc R
C18 C 0.4077(7) 0.1625(4) 0.4067(5) 0.033(2) Uani 1 1 d .
C19 C 0.4760(8) 0.1198(5) 0.4623(6) 0.045(2) Uani 1 1 d .
H13 H 0.4719 0.1225 0.5170 0.054 Uiso 1 1 calc R
C20 C 0.5501(9) 0.0735(5) 0.4393(8) 0.055(3) Uani 1 1 d .
H14 H 0.5941 0.0445 0.4777 0.066 Uiso 1 1 calc R
C21 C 0.5586(10) 0.0703(6) 0.3593(8) 0.063(3) Uani 1 1 d .
H15 H 0.6097 0.0397 0.3432 0.076 Uiso 1 1 calc R
C22 C 0.4932(9) 0.1114(6) 0.3043(7) 0.059(3) Uani 1 1 d .
H16 H 0.4989 0.1086 0.2499 0.070 Uiso 1 1 calc R
C23 C 0.4184(8) 0.1572(5) 0.3261(6) 0.043(2) Uani 1 1 d .
H17 H 0.3741 0.1852 0.2866 0.052 Uiso 1 1 calc R
C24 C 0.3557(9) 0.3121(4) 0.3503(6) 0.039(2) Uani 1 1 d .
C25 C 0.4812(10) 0.3125(5) 0.3638(7) 0.057(3) Uani 1 1 d .
H18 H 0.5275 0.2891 0.4076 0.068 Uiso 1 1 calc R
C26 C 0.5375(13) 0.3476(7) 0.3121(9) 0.082(5) Uani 1 1 d .
H19 H 0.6216 0.3473 0.3203 0.098 Uiso 1 1 calc R
C27 C 0.4686(16) 0.3830(7) 0.2487(9) 0.084(5) Uani 1 1 d .
H20 H 0.5068 0.4070 0.2145 0.101 Uiso 1 1 calc R
C28 C 0.3460(15) 0.3836(6) 0.2350(9) 0.082(4) Uani 1 1 d .
H21 H 0.3000 0.4081 0.1923 0.099 Uiso 1 1 calc R
C29 C 0.2917(11) 0.3475(5) 0.2852(6) 0.056(3) Uani 1 1 d .
H22 H 0.2075 0.3469 0.2748 0.067 Uiso 1 1 calc R
C30 C 0.3948(9) 0.4256(5) 0.5124(6) 0.048(3) Uani 1 1 d .
H23 H 0.3129 0.4288 0.4809 0.072 Uiso 1 1 calc R
H24 H 0.4471 0.4125 0.4773 0.072 Uiso 1 1 calc R
H25 H 0.4204 0.4677 0.5363 0.072 Uiso 1 1 calc R
C31 C 0.3068(9) 0.4053(5) 0.6562(6) 0.045(2) Uani 1 1 d .
C32 C 0.1763(8) 0.4020(5) 0.6053(7) 0.053(3) Uani 1 1 d .
H26 H 0.1574 0.3575 0.5878 0.080 Uiso 1 1 calc R
H27 H 0.1683 0.4300 0.5583 0.080 Uiso 1 1 calc R
H28 H 0.1216 0.4164 0.6381 0.080 Uiso 1 1 calc R
C33 C 0.3342(11) 0.4772(6) 0.6770(8) 0.082(4) Uani 1 1 d .
H29 H 0.2737 0.4949 0.7030 0.122 Uiso 1 1 calc R
H30 H 0.3339 0.5013 0.6276 0.122 Uiso 1 1 calc R
H31 H 0.4126 0.4809 0.7134 0.122 Uiso 1 1 calc R
C34 C 0.3112(12) 0.3688(7) 0.7347(7) 0.081(4) Uani 1 1 d .
H32 H 0.3913 0.3719 0.7689 0.121 Uiso 1 1 calc R
H33 H 0.2913 0.3234 0.7228 0.121 Uiso 1 1 calc R
H34 H 0.2539 0.3878 0.7625 0.121 Uiso 1 1 calc R
C35 C 0.5651(8) 0.3675(5) 0.6492(7) 0.050(3) Uani 1 1 d .
C36 C 0.6088(11) 0.4347(6) 0.6850(8) 0.076(4) Uani 1 1 d .
H35 H 0.5676 0.4458 0.7274 0.113 Uiso 1 1 calc R
H36 H 0.5917 0.4673 0.6426 0.113 Uiso 1 1 calc R
H37 H 0.6946 0.4330 0.7075 0.113 Uiso 1 1 calc R
C37 C 0.5876(10) 0.3173(6) 0.7171(8) 0.081(4) Uani 1 1 d .
H38 H 0.5721 0.2740 0.6942 0.122 Uiso 1 1 calc R
H39 H 0.5346 0.3258 0.7534 0.122 Uiso 1 1 calc R
H40 H 0.6704 0.3202 0.7470 0.122 Uiso 1 1 calc R
C38 C 0.6402(10) 0.3520(7) 0.5874(8) 0.080(4) Uani 1 1 d .
H41 H 0.7234 0.3459 0.6152 0.120 Uiso 1 1 calc R
H42 H 0.6345 0.3878 0.5493 0.120 Uiso 1 1 calc R
H43 H 0.6104 0.3125 0.5583 0.120 Uiso 1 1 calc R
C39 C -0.0731(12) 0.3430(7) 0.2808(7) 0.091(5) Uani 1 1 d .
H44 H -0.0208 0.3392 0.2431 0.136 Uiso 1 1 calc R
H45 H -0.1451 0.3667 0.2553 0.136 Uiso 1 1 calc R
H46 H -0.0949 0.2999 0.2960 0.136 Uiso 1 1 calc R
C40 C 0.0525(11) 0.4685(5) 0.3449(8) 0.077(4) Uani 1 1 d .
H47 H 0.0940 0.4908 0.3937 0.115 Uiso 1 1 calc R
H48 H -0.0177 0.4935 0.3190 0.115 Uiso 1 1 calc R
H49 H 0.1058 0.4641 0.3080 0.115 Uiso 1 1 calc R
C41 C -0.0935(9) 0.3947(5) 0.4460(7) 0.061(3) Uani 1 1 d .
H50 H -0.1143 0.3516 0.4620 0.092 Uiso 1 1 calc R
H51 H -0.1661 0.4180 0.4210 0.092 Uiso 1 1 calc R
H52 H -0.0513 0.4184 0.4934 0.092 Uiso 1 1 calc R
Ir1 Ir 0.33528(3) 0.266701(16) 0.54079(2) 0.03040(13) Uani 1 1 d .
P1 P 0.4024(2) 0.36493(11) 0.59296(14) 0.0329(5) Uani 1 1 d .
Si1 Si 0.0054(3) 0.38710(13) 0.37168(17) 0.0456(7) Uani 1 1 d .
O1 O 0.1360(5) 0.3526(3) 0.4123(4) 0.0347(14) Uani 1 1 d .

loop_
_atom_site_aniso_label
_atom_site_aniso_U_11
_atom_site_aniso_U_22
_atom_site_aniso_U_33
_atom_site_aniso_U_23
_atom_site_aniso_U_13
_atom_site_aniso_U_12
C1 0.033(5) 0.025(5) 0.029(5) 0.000(4) 0.000(4) 0.014(4)
C2 0.025(4) 0.027(4) 0.026(4) -0.008(4) 0.008(3) 0.002(3)
C3 0.027(4) 0.033(5) 0.023(4) -0.002(4) -0.001(3) 0.000(4)
C4 0.032(5) 0.031(5) 0.023(4) -0.009(4) 0.009(4) 0.008(4)
C5 0.045(5) 0.026(5) 0.028(5) 0.001(4) 0.013(4) 0.005(4)
C6 0.030(5) 0.027(5) 0.047(6) -0.001(4) 0.016(4) 0.004(4)
C7 0.046(6) 0.053(6) 0.039(6) 0.008(5) 0.017(5) 0.006(5)
C8 0.067(8) 0.067(8) 0.077(9) 0.011(7) 0.047(7) -0.001(6)
C9 0.048(7) 0.057(8) 0.132(13) 0.003(8) 0.056(9) 0.003(6)
C10 0.033(6) 0.074(8) 0.102(11) -0.013(8) 0.009(7) 0.000(6)
C11 0.034(5) 0.058(7) 0.061(7) -0.011(5) 0.016(5) -0.001(5)
C12 0.026(4) 0.035(5) 0.031(5) -0.001(4) 0.005(4) 0.002(4)
C13 0.046(6) 0.041(6) 0.043(6) 0.002(5) 0.011(5) 0.011(4)
C14 0.060(7) 0.038(6) 0.058(7) 0.017(5) 0.019(6) 0.014(5)
C15 0.041(6) 0.026(5) 0.091(9) 0.014(6) 0.024(6) 0.007(4)
C16 0.054(7) 0.035(6) 0.067(8) -0.014(5) 0.008(6) 0.000(5)
C17 0.039(5) 0.031(5) 0.042(6) -0.004(4) 0.006(4) 0.000(4)
C18 0.026(5) 0.031(5) 0.042(5) -0.010(4) 0.008(4) 0.001(4)
C19 0.038(5) 0.049(6) 0.054(7) -0.001(5) 0.022(5) 0.006(5)
C20 0.038(6) 0.046(6) 0.083(9) 0.012(6) 0.016(6) 0.022(5)
C21 0.047(7) 0.064(8) 0.083(9) -0.020(7) 0.025(6) 0.020(6)
C22 0.036(6) 0.077(8) 0.067(8) -0.033(7) 0.020(5) 0.007(6)
C23 0.032(5) 0.051(6) 0.050(6) -0.009(5) 0.014(5) 0.006(4)
C24 0.066(7) 0.025(5) 0.036(5) -0.010(4) 0.030(5) -0.008(4)
C25 0.056(7) 0.067(8) 0.057(7) -0.021(6) 0.033(6) -0.023(6)
C26 0.086(10) 0.085(10) 0.093(11) -0.044(9) 0.059(9) -0.051(8)
C27 0.134(14) 0.073(9) 0.063(9) -0.010(7) 0.062(10) -0.045(9)
C28 0.124(13) 0.060(8) 0.077(10) 0.005(7) 0.052(9) -0.010(8)
C29 0.086(8) 0.045(6) 0.046(7) 0.014(5) 0.032(6) -0.003(6)
C30 0.061(7) 0.042(6) 0.041(6) -0.002(5) 0.013(5) 0.006(5)
C31 0.051(6) 0.049(6) 0.033(5) -0.003(5) 0.005(5) 0.015(5)
C32 0.033(5) 0.058(7) 0.070(8) -0.020(6) 0.015(5) 0.011(5)
C33 0.075(9) 0.065(8) 0.100(11) -0.053(8) 0.009(8) 0.004(7)
C34 0.086(10) 0.111(11) 0.051(8) 0.005(7) 0.029(7) 0.036(8)
C35 0.031(5) 0.056(7) 0.061(7) -0.015(6) 0.009(5) -0.006(5)
C36 0.065(8) 0.063(8) 0.088(10) -0.012(7) -0.007(7) -0.003(6)
C37 0.044(7) 0.077(9) 0.099(11) 0.023(8) -0.034(7) -0.002(6)
C38 0.037(6) 0.114(11) 0.090(10) -0.029(9) 0.015(6) -0.001(7)
C39 0.098(11) 0.111(11) 0.046(8) -0.016(7) -0.018(7) 0.020(9)
C40 0.089(9) 0.056(8) 0.086(10) 0.030(7) 0.021(8) 0.032(7)
C41 0.050(7) 0.066(8) 0.070(8) -0.005(6) 0.021(6) 0.021(6)
Ir1 0.0317(2) 0.0291(2) 0.0289(2) -0.00129(16) 0.00364(14) 0.00553(15)
P1 0.0333(12) 0.0325(13) 0.0315(13) -0.0034(10) 0.0040(10) 0.0020(10)
Si1 0.0536(17) 0.0419(16) 0.0362(15) 0.0002(13) -0.0010(13) 0.0206(13)
O1 0.034(3) 0.033(4) 0.037(4) 0.007(3) 0.007(3) 0.012(3)

loop_
_atom_type_symbol
_atom_type_description
_atom_type_scat_dispersion_real
_atom_type_scat_dispersion_imag
_atom_type_scat_source
C C 0.0033 0.0016 'International Tables Vol C Tables 4.2.6.8 and 6.1.1.4'
H H 0.0000 0.0000 'International Tables Vol C Tables 4.2.6.8 and 6.1.1.4'
O O 0.0106 0.0060 'International Tables Vol C Tables 4.2.6.8 and 6.1.1.4'
Si Si 0.0817 0.0704 'International Tables Vol C Tables 4.2.6.8 and 6.1.1.4'
P P 0.1023 0.0942 'International Tables Vol C Tables 4.2.6.8 and 6.1.1.4'
Ir Ir -1.4442 7.9887 'International Tables Vol C Tables 4.2.6.8 and 6.1.1.4'

loop_
_geom_angle_atom_site_label_1
_geom_angle_atom_site_label_2
_geom_angle_atom_site_label_3
_geom_angle
O1 C1 C2 127.8(8)
O1 C1 C5 122.1(8)
C2 C1 C5 110.1(7)
O1 C1 Ir1 123.9(6)
C2 C1 Ir1 70.3(4)
C5 C1 Ir1 70.8(5)
C1 C2 C3 107.7(7)
C1 C2 C6 127.5(7)
C3 C2 C6 123.2(7)
C1 C2 Ir1 73.9(5)
C3 C2 Ir1 69.5(4)
C6 C2 Ir1 133.1(6)
C4 C3 C2 107.0(7)
C4 C3 C12 126.8(7)
C2 C3 C12 125.0(7)
C4 C3 Ir1 71.0(4)
C2 C3 Ir1 72.9(4)
C12 C3 Ir1 130.8(6)
C3 C4 C5 109.2(7)
C3 C4 C18 123.6(8)
C5 C4 C18 126.6(8)
C3 C4 Ir1 71.4(4)
C5 C4 Ir1 73.9(5)
C18 C4 Ir1 127.8(6)
C1 C5 C4 106.0(7)
C1 C5 C24 126.7(8)
C4 C5 C24 127.0(8)
C1 C5 Ir1 73.0(5)
C4 C5 Ir1 68.7(4)
C24 C5 Ir1 128.0(6)
C7 C6 C11 119.0(9)
C7 C6 C2 123.4(8)
C11 C6 C2 117.4(8)
C8 C7 C6 120.3(11)
C8 C7 H3 119.9
C6 C7 H3 119.9
C7 C8 C9 120.4(12)
C7 C8 H4 119.8
C9 C8 H4 119.8
C10 C9 C8 120.5(11)
C10 C9 H5 119.8
C8 C9 H5 119.8
C9 C10 C11 118.9(11)
C9 C10 H6 120.6
C11 C10 H6 120.6
C6 C11 C10 121.0(11)
C6 C11 H7 119.5
C10 C11 H7 119.5
C13 C12 C17 119.1(9)
C13 C12 C3 121.3(8)
C17 C12 C3 119.5(8)
C12 C13 C14 119.9(9)
C12 C13 H8 120.0
C14 C13 H8 120.0
C15 C14 C13 119.6(10)
C15 C14 H9 120.2
C13 C14 H9 120.2
C16 C15 C14 120.1(9)
C16 C15 H10 119.9
C14 C15 H10 119.9
C15 C16 C17 121.3(10)
C15 C16 H11 119.3
C17 C16 H11 119.3
C16 C17 C12 119.9(9)
C16 C17 H12 120.1
C12 C17 H12 120.1
C19 C18 C23 116.8(8)
C19 C18 C4 122.3(8)
C23 C18 C4 120.6(8)
C20 C19 C18 121.9(10)
C20 C19 H13 119.0
C18 C19 H13 119.0
C21 C20 C19 119.3(10)
C21 C20 H14 120.4
C19 C20 H14 120.4
C22 C21 C20 119.8(10)
C22 C21 H15 120.1
C20 C21 H15 120.1
C21 C22 C23 121.5(11)
C21 C22 H16 119.2
C23 C22 H16 119.2
C22 C23 C18 120.6(10)
C22 C23 H17 119.7
C18 C23 H17 119.7
C29 C24 C25 117.8(10)
C29 C24 C5 120.5(9)
C25 C24 C5 121.6(9)
C26 C25 C24 119.9(12)
C26 C25 H18 120.1
C24 C25 H18 120.1
C27 C26 C25 119.6(13)
C27 C26 H19 120.2
C25 C26 H19 120.2
C28 C27 C26 121.3(12)
C28 C27 H20 119.3
C26 C27 H20 119.3
C27 C28 C29 118.5(14)
C27 C28 H21 120.8
C29 C28 H21 120.8
C28 C29 C24 122.9(12)
C28 C29 H22 118.5
C24 C29 H22 118.5
P1 C30 H23 109.5
P1 C30 H24 109.5
H23 C30 H24 109.5
P1 C30 H25 109.5
H23 C30 H25 109.5
H24 C30 H25 109.5
C34 C31 C33 108.1(10)
C34 C31 C32 107.8(9)
C33 C31 C32 107.0(8)
C34 C31 P1 111.8(7)
C33 C31 P1 116.0(8)
C32 C31 P1 105.9(6)
C31 C32 H26 109.5
C31 C32 H27 109.5
H26 C32 H27 109.5
C31 C32 H28 109.5
H26 C32 H28 109.5
H27 C32 H28 109.5
C31 C33 H29 109.5
C31 C33 H30 109.5
H29 C33 H30 109.5
C31 C33 H31 109.5
H29 C33 H31 109.5
H30 C33 H31 109.5
C31 C34 H32 109.5
C31 C34 H33 109.5
H32 C34 H33 109.5
C31 C34 H34 109.5
H32 C34 H34 109.5
H33 C34 H34 109.5
C37 C35 C38 110.5(10)
C37 C35 C36 108.8(10)
C38 C35 C36 105.8(10)
C37 C35 P1 110.0(7)
C38 C35 P1 106.8(7)
C36 C35 P1 114.7(7)
C35 C36 H35 109.5
C35 C36 H36 109.5
H35 C36 H36 109.5
C35 C36 H37 109.5
H35 C36 H37 109.5
H36 C36 H37 109.5
C35 C37 H38 109.5
C35 C37 H39 109.5
H38 C37 H39 109.5
C35 C37 H40 109.5
H38 C37 H40 109.5
H39 C37 H40 109.5
C35 C38 H41 109.5
C35 C38 H42 109.5
H41 C38 H42 109.5
C35 C38 H43 109.5
H41 C38 H43 109.5
H42 C38 H43 109.5
Si1 C39 H44 109.5
Si1 C39 H45 109.5
H44 C39 H45 109.5
Si1 C39 H46 109.5
H44 C39 H46 109.5
H45 C39 H46 109.5
Si1 C40 H47 109.5
Si1 C40 H48 109.5
H47 C40 H48 109.5
Si1 C40 H49 109.5
H47 C40 H49 109.5
H48 C40 H49 109.5
Si1 C41 H50 109.5
Si1 C41 H51 109.5
H50 C41 H51 109.5
Si1 C41 H52 109.5
H50 C41 H52 109.5
H51 C41 H52 109.5
C4 Ir1 C3 37.6(3)
C4 Ir1 P1 141.3(2)
C3 Ir1 P1 164.5(2)
C4 Ir1 C2 62.1(3)
C3 Ir1 C2 37.6(3)
P1 Ir1 C2 127.7(2)
C4 Ir1 C5 37.3(3)
C3 Ir1 C5 62.6(3)
P1 Ir1 C5 108.7(2)
C2 Ir1 C5 61.5(3)
C4 Ir1 C1 60.8(3)
C3 Ir1 C1 61.1(3)
P1 Ir1 C1 104.1(2)
C2 Ir1 C1 35.8(3)
C5 Ir1 C1 36.2(3)
C4 Ir1 H1 95(4)
C3 Ir1 H1 113(3)
P1 Ir1 H1 82(3)
C2 Ir1 H1 150(3)
C5 Ir1 H1 112(4)
C1 Ir1 H1 148(4)
C4 Ir1 H2 139(3)
C3 Ir1 H2 106(3)
P1 Ir1 H2 80(3)
C2 Ir1 H2 101(4)
C5 Ir1 H2 163(4)
C1 Ir1 H2 128(4)
H1 Ir1 H2 83(5)
C30 P1 C31 100.8(4)
C30 P1 C35 103.5(5)
C31 P1 C35 109.4(4)
C30 P1 Ir1 111.0(3)
C31 P1 Ir1 115.1(3)
C35 P1 Ir1 115.5(3)
O1 Si1 C39 111.3(5)
O1 Si1 C40 101.8(5)
C39 Si1 C40 110.8(7)
O1 Si1 C41 112.3(4)
C39 Si1 C41 110.3(6)
C40 Si1 C41 110.0(5)
C1 O1 Si1 139.9(6)

loop_
_geom_bond_atom_site_label_1
_geom_bond_atom_site_label_2
_geom_bond_distance
C1 O1 1.361(9)
C1 C2 1.420(12)
C1 C5 1.438(12)
C1 Ir1 2.330(8)
C2 C3 1.456(11)
C2 C6 1.504(11)
C2 Ir1 2.283(8)
C3 C4 1.439(11)
C3 C12 1.494(12)
C3 Ir1 2.236(8)
C4 C5 1.453(11)
C4 C18 1.486(11)
C4 Ir1 2.231(8)
C5 C24 1.477(12)
C5 Ir1 2.301(9)
C6 C7 1.380(13)
C6 C11 1.385(13)
C7 C8 1.371(14)
C7 H3 0.9400
C8 C9 1.381(18)
C8 H4 0.9400
C9 C10 1.371(17)
C9 H5 0.9400
C10 C11 1.389(14)
C10 H6 0.9400
C11 H7 0.9400
C12 C13 1.380(12)
C12 C17 1.382(12)
C13 C14 1.399(13)
C13 H8 0.9400
C14 C15 1.360(14)
C14 H9 0.9400
C15 C16 1.358(14)
C15 H10 0.9400
C16 C17 1.366(14)
C16 H11 0.9400
C17 H12 0.9400
C18 C19 1.391(13)
C18 C23 1.400(13)
C19 C20 1.386(13)
C19 H13 0.9400
C20 C21 1.380(15)
C20 H14 0.9400
C21 C22 1.351(16)
C21 H15 0.9400
C22 C23 1.375(12)
C22 H16 0.9400
C23 H17 0.9400
C24 C29 1.385(14)
C24 C25 1.401(14)
C25 C26 1.398(16)
C25 H18 0.9400
C26 C27 1.386(19)
C26 H19 0.9400
C27 C28 1.368(19)
C27 H20 0.9400
C28 C29 1.374(15)
C28 H21 0.9400
C29 H22 0.9400
C30 P1 1.836(10)
C30 H23 0.9700
C30 H24 0.9700
C30 H25 0.9700
C31 C34 1.515(15)
C31 C33 1.534(14)
C31 C32 1.548(13)
C31 P1 1.884(10)
C32 H26 0.9700
C32 H27 0.9700
C32 H28 0.9700
C33 H29 0.9700
C33 H30 0.9700
C33 H31 0.9700
C34 H32 0.9700
C34 H33 0.9700
C34 H34 0.9700
C35 C37 1.523(15)
C35 C38 1.528(15)
C35 C36 1.543(14)
C35 P1 1.892(10)
C36 H35 0.9700
C36 H36 0.9700
C36 H37 0.9700
C37 H38 0.9700
C37 H39 0.9700
C37 H40 0.9700
C38 H41 0.9700
C38 H42 0.9700
C38 H43 0.9700
C39 Si1 1.837(12)
C39 H44 0.9700
C39 H45 0.9700
C39 H46 0.9700
C40 Si1 1.842(12)
C40 H47 0.9700
C40 H48 0.9700
C40 H49 0.9700
C41 Si1 1.877(11)
C41 H50 0.9700
C41 H51 0.9700
C41 H52 0.9700
Ir1 P1 2.265(2)
Ir1 H1 1.41(9)
Ir1 H2 1.62(10)
Si1 O1 1.656(6)

loop_
_geom_torsion_atom_site_label_1
_geom_torsion_atom_site_label_2
_geom_torsion_atom_site_label_3
_geom_torsion_atom_site_label_4
_geom_torsion
O1 C1 C2 C3 -179.8(8)
C5 C1 C2 C3 -1.8(9)
Ir1 C1 C2 C3 -61.6(5)
O1 C1 C2 C6 14.3(14)
C5 C1 C2 C6 -167.7(8)
Ir1 C1 C2 C6 132.5(9)
O1 C1 C2 Ir1 -118.1(8)
C5 C1 C2 Ir1 59.8(6)
C1 C2 C3 C4 1.2(9)
C6 C2 C3 C4 167.9(7)
Ir1 C2 C3 C4 -63.3(5)
C1 C2 C3 C12 -167.2(8)
C6 C2 C3 C12 -0.6(13)
Ir1 C2 C3 C12 128.2(8)
C1 C2 C3 Ir1 64.5(6)
C6 C2 C3 Ir1 -128.9(8)
C2 C3 C4 C5 -0.2(9)
C12 C3 C4 C5 168.0(8)
Ir1 C3 C4 C5 -64.7(6)
C2 C3 C4 C18 -171.9(7)
C12 C3 C4 C18 -3.7(13)
Ir1 C3 C4 C18 123.5(8)
C2 C3 C4 Ir1 64.6(5)
C12 C3 C4 Ir1 -127.2(8)
O1 C1 C5 C4 179.8(7)
C2 C1 C5 C4 1.7(9)
Ir1 C1 C5 C4 61.2(6)
O1 C1 C5 C24 -6.5(14)
C2 C1 C5 C24 175.5(8)
Ir1 C1 C5 C24 -125.1(9)
O1 C1 C5 Ir1 118.6(8)
C2 C1 C5 Ir1 -59.5(6)
C3 C4 C5 C1 -0.9(9)
C18 C4 C5 C1 170.5(8)
Ir1 C4 C5 C1 -64.0(6)
C3 C4 C5 C24 -174.6(8)
C18 C4 C5 C24 -3.2(14)
Ir1 C4 C5 C24 122.2(9)
C3 C4 C5 Ir1 63.1(6)
C18 C4 C5 Ir1 -125.5(8)
C1 C2 C6 C7 -106.1(11)
C3 C2 C6 C7 90.1(11)
Ir1 C2 C6 C7 -2.2(13)
C1 C2 C6 C11 79.7(12)
C3 C2 C6 C11 -84.2(11)
Ir1 C2 C6 C11 -176.4(7)
C11 C6 C7 C8 -2.2(15)
C2 C6 C7 C8 -176.4(9)
C6 C7 C8 C9 1.7(16)
C7 C8 C9 C10 -1.0(18)
C8 C9 C10 C11 0.8(19)
C7 C6 C11 C10 2.0(15)
C2 C6 C11 C10 176.5(9)
C9 C10 C11 C6 -1.3(18)
C4 C3 C12 C13 129.2(9)
C2 C3 C12 C13 -64.6(11)
Ir1 C3 C12 C13 33.0(12)
C4 C3 C12 C17 -54.9(12)
C2 C3 C12 C17 111.3(10)
Ir1 C3 C12 C17 -151.1(7)
C17 C12 C13 C14 0.2(14)
C3 C12 C13 C14 176.1(8)
C12 C13 C14 C15 -0.1(15)
C13 C14 C15 C16 -0.2(15)
C14 C15 C16 C17 0.3(16)
C15 C16 C17 C12 -0.2(15)
C13 C12 C17 C16 0.0(13)
C3 C12 C17 C16 -176.0(8)
C3 C4 C18 C19 -48.5(12)
C5 C4 C18 C19 141.3(9)
Ir1 C4 C18 C19 43.3(12)
C3 C4 C18 C23 124.6(9)
C5 C4 C18 C23 -45.6(13)
Ir1 C4 C18 C23 -143.7(7)
C23 C18 C19 C20 -0.9(14)
C4 C18 C19 C20 172.4(9)
C18 C19 C20 C21 1.4(16)
C19 C20 C21 C22 -1.3(17)
C20 C21 C22 C23 0.6(18)
C21 C22 C23 C18 -0.1(16)
C19 C18 C23 C22 0.3(14)
C4 C18 C23 C22 -173.2(9)
C1 C5 C24 C29 -39.2(14)
C4 C5 C24 C29 133.2(10)
Ir1 C5 C24 C29 -136.0(8)
C1 C5 C24 C25 142.8(9)
C4 C5 C24 C25 -44.7(13)
Ir1 C5 C24 C25 46.0(11)
C29 C24 C25 C26 -0.3(14)
C5 C24 C25 C26 177.7(9)
C24 C25 C26 C27 1.4(17)
C25 C26 C27 C28 -1(2)
C26 C27 C28 C29 -1(2)
C27 C28 C29 C24 1.9(19)
C25 C24 C29 C28 -1.3(16)
C5 C24 C29 C28 -179.4(10)
C5 C4 Ir1 C3 117.3(7)
C18 C4 Ir1 C3 -118.5(10)
C3 C4 Ir1 P1 -154.9(4)
C5 C4 Ir1 P1 -37.7(6)
C18 C4 Ir1 P1 86.6(8)
C3 C4 Ir1 C2 -38.6(4)
C5 C4 Ir1 C2 78.7(5)
C18 C4 Ir1 C2 -157.1(9)
C3 C4 Ir1 C5 -117.3(7)
C18 C4 Ir1 C5 124.2(10)
C3 C4 Ir1 C1 -79.6(5)
C5 C4 Ir1 C1 37.7(5)
C18 C4 Ir1 C1 161.9(9)
C2 C3 Ir1 C4 -115.4(7)
C12 C3 Ir1 C4 122.7(10)
C4 C3 Ir1 P1 95.9(9)
C2 C3 Ir1 P1 -19.5(11)
C12 C3 Ir1 P1 -141.5(7)
C4 C3 Ir1 C2 115.4(7)
C12 C3 Ir1 C2 -121.9(10)
C4 C3 Ir1 C5 37.4(5)
C2 C3 Ir1 C5 -78.0(5)
C12 C3 Ir1 C5 160.1(9)
C4 C3 Ir1 C1 78.6(5)
C2 C3 Ir1 C1 -36.8(5)
C12 C3 Ir1 C1 -158.7(9)
C1 C2 Ir1 C4 -77.9(5)
C3 C2 Ir1 C4 38.6(5)
C6 C2 Ir1 C4 155.4(9)
C1 C2 Ir1 C3 -116.5(7)
C6 C2 Ir1 C3 116.8(10)
C1 C2 Ir1 P1 57.1(5)
C3 C2 Ir1 P1 173.5(4)
C6 C2 Ir1 P1 -69.7(8)
C1 C2 Ir1 C5 -35.3(5)
C3 C2 Ir1 C5 81.2(5)
C6 C2 Ir1 C5 -162.0(9)
C3 C2 Ir1 C1 116.5(7)
C6 C2 Ir1 C1 -126.8(10)
C1 C5 Ir1 C4 115.3(7)
C24 C5 Ir1 C4 -121.1(10)
C1 C5 Ir1 C3 77.7(5)
C4 C5 Ir1 C3 -37.6(5)
C24 C5 Ir1 C3 -158.7(8)
C1 C5 Ir1 P1 -88.5(5)
C4 C5 Ir1 P1 156.2(4)
C24 C5 Ir1 P1 35.1(8)
C1 C5 Ir1 C2 34.9(5)
C4 C5 Ir1 C2 -80.4(5)
C24 C5 Ir1 C2 158.5(8)
C4 C5 Ir1 C1 -115.3(7)
C24 C5 Ir1 C1 123.6(10)
O1 C1 Ir1 C4 -155.3(8)
C2 C1 Ir1 C4 81.8(5)
C5 C1 Ir1 C4 -38.9(5)
O1 C1 Ir1 C3 161.5(8)
C2 C1 Ir1 C3 38.6(5)
C5 C1 Ir1 C3 -82.2(5)
O1 C1 Ir1 P1 -13.9(7)
C2 C1 Ir1 P1 -136.8(4)
C5 C1 Ir1 P1 102.5(5)
O1 C1 Ir1 C2 122.9(9)
C5 C1 Ir1 C2 -120.8(7)
O1 C1 Ir1 C5 -116.3(9)
C2 C1 Ir1 C5 120.8(7)
C34 C31 P1 C30 -172.4(8)
C33 C31 P1 C30 -47.9(9)
C32 C31 P1 C30 70.5(7)
C34 C31 P1 C35 -63.8(9)
C33 C31 P1 C35 60.7(9)
C32 C31 P1 C35 179.1(7)
C34 C31 P1 Ir1 68.2(8)
C33 C31 P1 Ir1 -167.4(7)
C32 C31 P1 Ir1 -49.0(7)
C37 C35 P1 C30 -177.9(8)
C38 C35 P1 C30 -57.9(9)
C36 C35 P1 C30 59.0(10)
C37 C35 P1 C31 75.4(9)
C38 C35 P1 C31 -164.6(8)
C36 C35 P1 C31 -47.7(10)
C37 C35 P1 Ir1 -56.3(9)
C38 C35 P1 Ir1 63.7(9)
C36 C35 P1 Ir1 -179.4(8)
C4 Ir1 P1 C30 27.3(5)
C3 Ir1 P1 C30 -48.7(9)
C2 Ir1 P1 C30 -63.7(5)
C5 Ir1 P1 C30 4.2(4)
C1 Ir1 P1 C30 -33.2(4)
C4 Ir1 P1 C31 140.9(5)
C3 Ir1 P1 C31 64.9(9)
C2 Ir1 P1 C31 50.0(4)
C5 Ir1 P1 C31 117.9(4)
C1 Ir1 P1 C31 80.4(4)
C4 Ir1 P1 C35 -90.1(5)
C3 Ir1 P1 C35 -166.1(9)
C2 Ir1 P1 C35 178.9(5)
C5 Ir1 P1 C35 -113.2(5)
C1 Ir1 P1 C35 -150.6(5)
C2 C1 O1 Si1 -55.1(13)
C5 C1 O1 Si1 127.2(9)
Ir1 C1 O1 Si1 -145.4(6)
C39 Si1 O1 C1 -39.4(11)
C40 Si1 O1 C1 -157.5(9)
C41 Si1 O1 C1 84.9(10)
